data_2218514
loop_
_publ_author_name
'Yuan, Xiao-Huan'
'Zhang, Wen-Zhi'
'Chu, Yan-Hui'

_publ_section_title
;Poly[[diaqua[\m~4~-4,4'-carbonylbis(benzene-1,2-dicarboxylato)]bis(dipyrido[3,2-<i>a</i>:2',3'-<i>c</i>]phenazine)dicadmium(II)]
 monohydrate]
;
_journal_coeditor_code RZ2212
_journal_issue 6
_journal_name_full 'Acta Crystallographica Section E'
_journal_page_first m810
_journal_page_last m811
_journal_paper_doi 10.1107/S1600536808013676
_journal_volume 64
_journal_year 2008
_chemical_formula_iupac '[Cd2 (C17 H6 O9) (C18 H10 N4)2 (H2 O1)2], H2 O'
_chemical_formula_moiety 'C53 H30 Cd2 N8 O11, H2 O'
_chemical_formula_sum 'C53 H32 Cd2 N8 O12'
_chemical_formula_weight 1197.67
_chemical_name_systematic
;
Poly[[diaqua[\m~4~-4,4'-carbonylbis(benzene-1,2-
dicarboxylato)]bis(dipyrido[3,2-a:2',3'-c]phenazine)dicadmium(II)]
monohydrate]
;
_space_group_IT_number 13
_symmetry_cell_setting monoclinic
_symmetry_space_group_name_Hall '-P 2yac'
_symmetry_space_group_name_H-M 'P 1 2/n 1'
_atom_sites_solution_hydrogens geom
_atom_sites_solution_primary direct
_atom_sites_solution_secondary difmap
_audit_creation_method SHELXL-97
_cell_angle_alpha 90.00
_cell_angle_beta 102.45(3)
_cell_angle_gamma 90.00
_cell_formula_units_Z 2
_cell_length_a 15.698(3)
_cell_length_b 6.7028(13)
_cell_length_c 21.428(4)
_cell_measurement_reflns_used 13844
_cell_measurement_temperature 293(2)
_cell_measurement_theta_max 27.47
_cell_measurement_theta_min 3.01
_cell_volume 2201.6(8)
_computing_cell_refinement 'PROCESS-AUTO (Rigaku, 1998)'
_computing_data_collection 'PROCESS-AUTO (Rigaku, 1998)'
_computing_data_reduction 'PROCESS-AUTO (Rigaku, 1998)'
_computing_molecular_graphics 'SHELXTL-Plus (Sheldrick, 2008)'
_computing_publication_material 'SHELXL97 (Sheldrick, 2008)'
_computing_structure_refinement 'SHELXL97 (Sheldrick, 2008)'
_computing_structure_solution 'SHELXS97 (Sheldrick, 2008)'
_diffrn_ambient_temperature 293(2)
_diffrn_detector_area_resol_mean 10.0
_diffrn_measured_fraction_theta_full 0.998
_diffrn_measured_fraction_theta_max 0.995
_diffrn_measurement_device_type 'Rigaku R-AXIS RAPID'
_diffrn_measurement_method \w
_diffrn_radiation_monochromator graphite
_diffrn_radiation_source 'rotating anode'
_diffrn_radiation_type MoK\a
_diffrn_radiation_wavelength 0.71073
_diffrn_reflns_av_R_equivalents 0.0928
_diffrn_reflns_av_sigmaI/netI 0.0775
_diffrn_reflns_limit_h_max 18
_diffrn_reflns_limit_h_min -20
_diffrn_reflns_limit_k_max 8
_diffrn_reflns_limit_k_min -8
_diffrn_reflns_limit_l_max 27
_diffrn_reflns_limit_l_min -27
_diffrn_reflns_number 20222
_diffrn_reflns_theta_full 25.00
_diffrn_reflns_theta_max 27.47
_diffrn_reflns_theta_min 3.04
_diffrn_standards_decay_% 0
_diffrn_standards_interval_count 0
_diffrn_standards_number 0
_exptl_absorpt_coefficient_mu 1.048
_exptl_absorpt_correction_T_max 0.801
_exptl_absorpt_correction_T_min 0.742
_exptl_absorpt_correction_type multi-scan
_exptl_absorpt_process_details '(ABSCOR; Higashi, 1995)'
_exptl_crystal_colour colourless
_exptl_crystal_density_diffrn 1.807
_exptl_crystal_density_method 'not measured'
_exptl_crystal_description block
_exptl_crystal_F_000 1196
_exptl_crystal_size_max 0.27
_exptl_crystal_size_mid 0.24
_exptl_crystal_size_min 0.21
_refine_diff_density_max 0.700
_refine_diff_density_min -0.843
_refine_ls_extinction_method none
_refine_ls_goodness_of_fit_ref 1.042
_refine_ls_hydrogen_treatment mixed
_refine_ls_matrix_type full
_refine_ls_number_parameters 352
_refine_ls_number_reflns 5022
_refine_ls_number_restraints 6
_refine_ls_restrained_S_all 1.042
_refine_ls_R_factor_all 0.0848
_refine_ls_R_factor_gt 0.0494
_refine_ls_shift/su_max 0.000
_refine_ls_shift/su_mean 0.000
_refine_ls_structure_factor_coef Fsqd
_refine_ls_weighting_details 'calc w=1/[\s^2^(Fo^2^)+(0.0614P)^2^] where P=(Fo^2^+2Fc^2^)/3'
_refine_ls_weighting_scheme calc
_refine_ls_wR_factor_gt 0.1047
_refine_ls_wR_factor_ref 0.1254
_reflns_number_gt 3508
_reflns_number_total 5022
_reflns_threshold_expression I>2\s(I)
_cod_data_source_file rz2212.cif
_cod_data_source_block I
_cod_depositor_comments
;
The following automatic conversions were performed:
'_symmetry_cell_setting' value 'Monoclinic' changed to 'monoclinic'
according to '/home/saulius/struct/CIF-dictionaries/cif_core.dic'
dictionary named 'cif_core.dic' version 2.4.1 from 2010-06-29.

Automatic conversion script
Id: cif_fix_enum 1527 2010-12-29 10:47:43Z saulius 

The following automatic conversions were performed:

'_symmetry_cell_setting' value 'Monoclinic' changed to 'monoclinic'
according to /home/saulius/struct/CIF-dictionaries/cif_core.dic
dictionary named 'cif_core.dic' version 2.4.1 from 2010-06-29.

Automatic conversion script
Id: cif_fix_values 1715 2011-07-08 13:25:40Z adriana 
;
_cod_original_cell_volume 2201.7(8)
_cod_original_sg_symbol_H-M 'P 2/n'
_cod_database_code 2218514
_cod_database_fobs_code 2218514

loop_
_symmetry_equiv_pos_as_xyz
'x, y, z'
'-x+1/2, y, -z+1/2'
'-x, -y, -z'
'x-1/2, -y, z-1/2'

loop_
_atom_site_type_symbol
_atom_site_label
_atom_site_fract_x
_atom_site_fract_y
_atom_site_fract_z
_atom_site_U_iso_or_equiv
_atom_site_adp_type
_atom_site_calc_flag
_atom_site_refinement_flags
_atom_site_occupancy
C C1 0.7768(4) 0.0149(8) 0.1740(2) 0.0342(12) Uani d . 1
H H1 0.7343 -0.0638 0.1861 0.041 Uiso calc R 1
C C2 0.8642(3) -0.0462(8) 0.1917(3) 0.0377(13) Uani d . 1
H H2 0.8794 -0.1597 0.2166 0.045 Uiso calc R 1
C C3 0.9266(4) 0.0645(8) 0.1717(3) 0.0367(12) Uani d . 1
H H3 0.9848 0.0255 0.1819 0.044 Uiso calc R 1
C C4 0.9015(3) 0.2375(7) 0.1356(2) 0.0286(11) Uani d . 1
C C5 0.8145(3) 0.2937(7) 0.1223(2) 0.0261(10) Uani d . 1
C C6 0.9661(3) 0.3643(8) 0.1135(2) 0.0319(11) Uani d . 1
C C7 0.9401(4) 0.5492(8) 0.0840(2) 0.0339(12) Uani d . 1
C C8 0.8467(4) 0.6054(7) 0.0703(2) 0.0316(12) Uani d . 1
C C9 0.7859(3) 0.4772(7) 0.0878(2) 0.0281(11) Uani d . 1
C C10 0.6728(4) 0.6892(8) 0.0431(3) 0.0423(14) Uani d . 1
H H10 0.6134 0.7174 0.0328 0.051 Uiso calc R 1
C C11 0.8165(4) 0.7825(8) 0.0393(3) 0.0398(13) Uani d . 1
H H11 0.8559 0.8716 0.0279 0.048 Uiso calc R 1
C C12 0.7312(4) 0.8258(8) 0.0259(3) 0.0502(17) Uani d . 1
H H12 0.7112 0.9446 0.0055 0.060 Uiso calc R 1
C C13 1.0803(4) 0.6155(10) 0.0777(3) 0.0455(15) Uani d . 1
C C14 1.1439(5) 0.7468(10) 0.0625(3) 0.0604(19) Uani d . 1
H H14 1.1280 0.8737 0.0466 0.072 Uiso calc R 1
C C15 1.2290(5) 0.6847(13) 0.0715(3) 0.068(2) Uani d . 1
H H15 1.2708 0.7707 0.0618 0.082 Uiso calc R 1
C C16 1.2537(4) 0.4954(12) 0.0950(3) 0.0566(19) Uani d . 1
H H16 1.3116 0.4562 0.0998 0.068 Uiso calc R 1
C C17 1.1943(4) 0.3640(12) 0.1113(3) 0.0550(17) Uani d . 1
H H17 1.2119 0.2383 0.1275 0.066 Uiso calc R 1
C C18 1.1052(4) 0.4256(9) 0.1028(3) 0.0395(13) Uani d . 1
C C19 0.5216(3) 0.5601(7) 0.1603(3) 0.0300(11) Uani d . 1
C C20 0.4599(3) 0.6828(7) 0.1904(2) 0.0250(10) Uani d . 1
C C21 0.4935(3) 1.0024(7) 0.1355(2) 0.0298(11) Uani d . 1
C C22 0.4394(3) 0.8792(7) 0.1726(2) 0.0228(10) Uani d . 1
C C23 0.3716(3) 0.9765(7) 0.1933(2) 0.0264(10) Uani d . 1
H H23 0.3585 1.1084 0.1817 0.032 Uiso calc R 1
C C24 0.3230(3) 0.8755(7) 0.2318(2) 0.0270(11) Uani d . 1
C C25 0.3484(3) 0.6844(7) 0.2525(2) 0.0320(12) Uani d . 1
H H25 0.3201 0.6192 0.2805 0.038 Uiso calc R 1
C C26 0.4164(3) 0.5886(7) 0.2315(2) 0.0311(11) Uani d . 1
H H26 0.4324 0.4598 0.2454 0.037 Uiso calc R 1
C C27 0.2500 0.9870(11) 0.2500 0.0338(17) Uani d S 1
N N1 0.7518(3) 0.1804(6) 0.1405(2) 0.0292(9) Uani d . 1
N N2 0.6995(3) 0.5206(6) 0.0737(2) 0.0333(10) Uani d . 1
N N3 0.9946(3) 0.6766(7) 0.0669(2) 0.0419(11) Uani d . 1
N N4 1.0483(3) 0.2994(7) 0.1226(2) 0.0385(11) Uani d . 1
O O1 0.5763(2) 0.4504(5) 0.19432(18) 0.0386(9) Uani d . 1
O O2 0.5089(2) 0.5605(5) 0.09996(17) 0.0338(8) Uani d . 1
O O1W 0.5801(3) 0.2021(6) -0.00419(19) 0.0457(10) Uani d D 1
H HW11 0.563(4) 0.287(6) -0.033(2) 0.055 Uiso d D 1
H HW12 0.553(3) 0.096(5) -0.016(3) 0.055 Uiso d D 1
O O3 0.5736(2) 0.9818(6) 0.1491(2) 0.0443(10) Uani d . 1
O O4 0.2500 1.1681(8) 0.2500 0.0448(15) Uani d S 1
O O2W 0.7500 -0.3982(12) 0.2500 0.082(2) Uani d SD 1
H HW22 0.708(7) -0.479(19) 0.240(8) 0.099 Uiso d PD 0.50
H HW21 0.764(14) -0.40(2) 0.2906(11) 0.099 Uiso d PD 0.50
O O5 0.4540(3) 1.1233(6) 0.0948(2) 0.0506(11) Uani d . 1
Cd Cd1 0.60585(2) 0.27952(5) 0.103914(18) 0.02753(13) Uani d . 1

loop_
_atom_site_aniso_label
_atom_site_aniso_U_11
_atom_site_aniso_U_22
_atom_site_aniso_U_33
_atom_site_aniso_U_12
_atom_site_aniso_U_13
_atom_site_aniso_U_23
C1 0.034(3) 0.038(3) 0.032(3) -0.002(2) 0.010(3) 0.007(2)
C2 0.033(3) 0.039(3) 0.040(3) 0.003(2) 0.006(3) 0.013(2)
C3 0.029(3) 0.043(3) 0.035(3) 0.001(2) 0.001(3) 0.005(2)
C4 0.028(3) 0.031(3) 0.028(2) -0.001(2) 0.008(2) -0.004(2)
C5 0.025(2) 0.030(2) 0.026(2) 0.000(2) 0.011(2) 0.002(2)
C6 0.024(3) 0.043(3) 0.030(3) -0.009(2) 0.009(2) 0.000(2)
C7 0.035(3) 0.037(3) 0.032(3) -0.012(2) 0.013(3) -0.005(2)
C8 0.036(3) 0.031(3) 0.031(3) -0.009(2) 0.014(3) 0.000(2)
C9 0.030(3) 0.025(2) 0.031(3) -0.003(2) 0.010(2) 0.000(2)
C10 0.036(3) 0.038(3) 0.058(4) 0.010(2) 0.020(3) 0.011(3)
C11 0.046(3) 0.030(3) 0.046(3) -0.003(2) 0.016(3) 0.005(2)
C12 0.063(4) 0.028(3) 0.065(4) 0.008(3) 0.026(4) 0.018(3)
C13 0.034(3) 0.066(4) 0.036(3) -0.023(3) 0.008(3) -0.008(3)
C14 0.051(4) 0.073(5) 0.061(4) -0.024(4) 0.021(4) 0.009(3)
C15 0.041(4) 0.110(6) 0.056(4) -0.039(4) 0.018(4) -0.002(4)
C16 0.023(3) 0.108(6) 0.042(4) -0.019(3) 0.013(3) -0.011(4)
C17 0.033(3) 0.095(5) 0.038(3) -0.007(3) 0.008(3) -0.001(3)
C18 0.024(3) 0.065(4) 0.030(3) -0.010(3) 0.008(2) -0.003(3)
C19 0.027(3) 0.027(2) 0.040(3) 0.002(2) 0.015(3) 0.002(2)
C20 0.015(2) 0.032(3) 0.029(2) -0.0024(18) 0.005(2) 0.001(2)
C21 0.033(3) 0.028(3) 0.031(3) -0.005(2) 0.013(2) -0.004(2)
C22 0.014(2) 0.029(2) 0.025(2) -0.0026(18) 0.004(2) 0.0002(19)
C23 0.023(3) 0.028(2) 0.030(3) -0.0025(19) 0.009(2) 0.002(2)
C24 0.020(2) 0.033(3) 0.031(3) -0.004(2) 0.013(2) -0.002(2)
C25 0.032(3) 0.033(3) 0.035(3) -0.005(2) 0.015(2) 0.004(2)
C26 0.027(3) 0.030(2) 0.036(3) 0.002(2) 0.007(2) 0.005(2)
C27 0.036(4) 0.038(4) 0.030(4) 0.000 0.015(4) 0.000
N1 0.023(2) 0.031(2) 0.035(2) -0.0024(17) 0.0090(19) 0.0029(18)
N2 0.029(2) 0.032(2) 0.043(3) 0.0060(18) 0.016(2) 0.0032(19)
N3 0.034(3) 0.048(3) 0.044(3) -0.016(2) 0.010(2) 0.000(2)
N4 0.029(2) 0.052(3) 0.034(2) -0.007(2) 0.007(2) 0.000(2)
O1 0.029(2) 0.043(2) 0.044(2) 0.0123(17) 0.0088(19) 0.0045(18)
O2 0.038(2) 0.0322(18) 0.035(2) 0.0063(16) 0.0155(18) 0.0007(15)
O1W 0.058(3) 0.042(2) 0.033(2) 0.011(2) 0.002(2) 0.0042(18)
O3 0.022(2) 0.049(2) 0.066(3) -0.0033(17) 0.020(2) 0.006(2)
O4 0.051(4) 0.032(3) 0.062(4) 0.000 0.035(3) 0.000
O2W 0.057(6) 0.059(5) 0.119(7) 0.000 -0.007(5) 0.000
O5 0.049(3) 0.048(2) 0.058(3) -0.003(2) 0.018(2) 0.023(2)
Cd1 0.02447(19) 0.02697(19) 0.0338(2) 0.00214(15) 0.01220(15) 0.00352(16)

loop_
_atom_type_symbol
_atom_type_description
_atom_type_scat_dispersion_real
_atom_type_scat_dispersion_imag
_atom_type_scat_source
C C 0.0033 0.0016 'International Tables Vol C Tables 4.2.6.8 and 6.1.1.4'
H H 0.0000 0.0000 'International Tables Vol C Tables 4.2.6.8 and 6.1.1.4'
N N 0.0061 0.0033 'International Tables Vol C Tables 4.2.6.8 and 6.1.1.4'
O O 0.0106 0.0060 'International Tables Vol C Tables 4.2.6.8 and 6.1.1.4'
Cd Cd -0.8075 1.2024 'International Tables Vol C Tables 4.2.6.8 and 6.1.1.4'

loop_
_geom_angle_atom_site_label_1
_geom_angle_atom_site_label_2
_geom_angle_atom_site_label_3
_geom_angle_site_symmetry_1
_geom_angle_site_symmetry_3
_geom_angle
_geom_angle_publ_flag
N1 C1 C2 . . 123.1(5) ?
N1 C1 H1 . . 118.5 ?
C2 C1 H1 . . 118.5 ?
C3 C2 C1 . . 118.7(5) ?
C3 C2 H2 . . 120.6 ?
C1 C2 H2 . . 120.6 ?
C2 C3 C4 . . 119.0(5) ?
C2 C3 H3 . . 120.5 ?
C4 C3 H3 . . 120.5 ?
C5 C4 C3 . . 119.1(4) ?
C5 C4 C6 . . 119.4(4) ?
C3 C4 C6 . . 121.5(5) ?
N1 C5 C4 . . 121.9(4) ?
N1 C5 C9 . . 117.0(4) ?
C4 C5 C9 . . 121.1(4) ?
N4 C6 C7 . . 122.0(4) ?
N4 C6 C4 . . 118.2(5) ?
C7 C6 C4 . . 119.8(4) ?
N3 C7 C6 . . 123.5(5) ?
N3 C7 C8 . . 117.1(5) ?
C6 C7 C8 . . 119.4(4) ?
C11 C8 C9 . . 118.1(5) ?
C11 C8 C7 . . 122.2(4) ?
C9 C8 C7 . . 119.7(5) ?
N2 C9 C8 . . 121.2(5) ?
N2 C9 C5 . . 118.5(4) ?
C8 C9 C5 . . 120.2(5) ?
N2 C10 C12 . . 122.1(5) ?
N2 C10 H10 . . 119.0 ?
C12 C10 H10 . . 119.0 ?
C12 C11 C8 . . 120.6(5) ?
C12 C11 H11 . . 119.7 ?
C8 C11 H11 . . 119.7 ?
C11 C12 C10 . . 118.9(5) ?
C11 C12 H12 . . 120.6 ?
C10 C12 H12 . . 120.6 ?
N3 C13 C18 . . 121.0(5) ?
N3 C13 C14 . . 119.1(6) ?
C18 C13 C14 . . 119.9(6) ?
C15 C14 C13 . . 119.4(7) ?
C15 C14 H14 . . 120.3 ?
C13 C14 H14 . . 120.3 ?
C14 C15 C16 . . 121.0(6) ?
C14 C15 H15 . . 119.5 ?
C16 C15 H15 . . 119.5 ?
C17 C16 C15 . . 121.6(6) ?
C17 C16 H16 . . 119.2 ?
C15 C16 H16 . . 119.2 ?
C16 C17 C18 . . 118.6(7) ?
C16 C17 H17 . . 120.7 ?
C18 C17 H17 . . 120.7 ?
N4 C18 C13 . . 122.3(5) ?
N4 C18 C17 . . 118.0(6) ?
C13 C18 C17 . . 119.6(5) ?
O1 C19 O2 . . 122.6(4) ?
O1 C19 C20 . . 119.8(5) ?
O2 C19 C20 . . 117.3(4) ?
O1 C19 Cd1 . . 60.7(3) ?
O2 C19 Cd1 . . 62.2(2) ?
C20 C19 Cd1 . . 167.9(3) ?
C26 C20 C22 . . 119.5(4) ?
C26 C20 C19 . . 118.2(4) ?
C22 C20 C19 . . 121.9(4) ?
O3 C21 O5 . . 124.2(5) ?
O3 C21 C22 . . 117.9(5) ?
O5 C21 C22 . . 117.8(5) ?
O3 C21 Cd1 . 1_565 57.2(3) ?
O5 C21 Cd1 . 1_565 68.8(3) ?
C22 C21 Cd1 . 1_565 162.6(3) ?
C20 C22 C23 . . 120.1(4) ?
C20 C22 C21 . . 122.3(4) ?
C23 C22 C21 . . 117.4(4) ?
C22 C23 C24 . . 120.4(4) ?
C22 C23 H23 . . 119.8 ?
C24 C23 H23 . . 119.8 ?
C25 C24 C23 . . 118.4(4) ?
C25 C24 C27 . . 124.4(4) ?
C23 C24 C27 . . 117.1(4) ?
C24 C25 C26 . . 120.5(4) ?
C24 C25 H25 . . 119.7 ?
C26 C25 H25 . . 119.7 ?
C20 C26 C25 . . 120.8(5) ?
C20 C26 H26 . . 119.6 ?
C25 C26 H26 . . 119.6 ?
O4 C27 C24 . 2 120.1(3) ?
O4 C27 C24 . . 120.1(3) ?
C24 C27 C24 2 . 119.7(6) ?
C1 N1 C5 . . 118.1(4) ?
C1 N1 Cd1 . . 124.5(3) ?
C5 N1 Cd1 . . 117.2(3) ?
C10 N2 C9 . . 119.1(4) ?
C10 N2 Cd1 . . 124.5(4) ?
C9 N2 Cd1 . . 116.3(3) ?
C7 N3 C13 . . 115.5(5) ?
C6 N4 C18 . . 115.4(5) ?
C19 O1 Cd1 . . 92.2(3) ?
C19 O2 Cd1 . . 90.2(3) ?
Cd1 O1W HW11 . . 123(4) ?
Cd1 O1W HW12 . . 117(4) ?
HW11 O1W HW12 . . 107(3) ?
C21 O3 Cd1 . 1_565 96.2(3) ?
HW22 O2W HW21 . . 105(3) ?
C21 O5 Cd1 . 1_565 84.2(3) ?
O3 Cd1 O1W 1_545 . 102.56(15) y
O3 Cd1 N1 1_545 . 84.39(13) y
O1W Cd1 N1 . . 102.54(15) y
O3 Cd1 N2 1_545 . 154.84(14) y
O1W Cd1 N2 . . 82.23(16) y
N1 Cd1 N2 . . 70.49(14) y
O3 Cd1 O1 1_545 . 88.62(13) y
O1W Cd1 O1 . . 153.69(14) y
N1 Cd1 O1 . . 102.20(14) y
N2 Cd1 O1 . . 97.78(14) y
O3 Cd1 O2 1_545 . 119.58(12) y
O1W Cd1 O2 . . 99.59(13) y
N1 Cd1 O2 . . 142.59(13) y
N2 Cd1 O2 . . 83.19(13) y
O1 Cd1 O2 . . 54.58(12) y
O3 Cd1 O5 1_545 1_545 53.13(13) y
O1W Cd1 O5 . 1_545 82.76(15) y
N1 Cd1 O5 . 1_545 136.94(13) y
N2 Cd1 O5 . 1_545 151.32(14) y
O1 Cd1 O5 . 1_545 85.29(13) y
O2 Cd1 O5 . 1_545 75.40(12) y

loop_
_geom_bond_atom_site_label_1
_geom_bond_atom_site_label_2
_geom_bond_site_symmetry_2
_geom_bond_distance
_geom_bond_publ_flag
C1 N1 . 1.333(6) ?
C1 C2 . 1.403(7) ?
C1 H1 . 0.9300 ?
C2 C3 . 1.370(7) ?
C2 H2 . 0.9300 ?
C3 C4 . 1.401(7) ?
C3 H3 . 0.9300 ?
C4 C5 . 1.386(7) ?
C4 C6 . 1.478(6) ?
C5 N1 . 1.365(6) ?
C5 C9 . 1.455(7) ?
C6 N4 . 1.335(7) ?
C6 C7 . 1.411(7) ?
C7 N3 . 1.316(6) ?
C7 C8 . 1.480(7) ?
C8 C11 . 1.392(7) ?
C8 C9 . 1.395(6) ?
C9 N2 . 1.356(6) ?
C10 N2 . 1.328(6) ?
C10 C12 . 1.402(8) ?
C10 H10 . 0.9300 ?
C11 C12 . 1.339(9) ?
C11 H11 . 0.9300 ?
C12 H12 . 0.9300 ?
C13 N3 . 1.376(8) ?
C13 C18 . 1.405(9) ?
C13 C14 . 1.420(8) ?
C14 C15 . 1.374(10) ?
C14 H14 . 0.9300 ?
C15 C16 . 1.389(10) ?
C15 H15 . 0.9300 ?
C16 C17 . 1.381(8) ?
C16 H16 . 0.9300 ?
C17 C18 . 1.432(8) ?
C17 H17 . 0.9300 ?
C18 N4 . 1.363(7) ?
C19 O1 . 1.240(6) ?
C19 O2 . 1.265(6) ?
C19 C20 . 1.517(6) ?
C19 Cd1 . 2.727(5) ?
C20 C26 . 1.378(6) ?
C20 C22 . 1.389(6) ?
C21 O3 . 1.236(6) ?
C21 O5 . 1.252(6) ?
C21 C22 . 1.526(6) ?
C21 Cd1 1_565 2.744(5) ?
C22 C23 . 1.399(6) ?
C23 C24 . 1.411(6) ?
C23 H23 . 0.9300 ?
C24 C25 . 1.385(7) ?
C24 C27 . 1.489(6) ?
C25 C26 . 1.400(6) ?
C25 H25 . 0.9300 ?
C26 H26 . 0.9300 ?
C27 O4 . 1.214(9) ?
C27 C24 2 1.489(6) ?
Cd1 N1 . 2.352(4) y
Cd1 N2 . 2.367(4) y
Cd1 O1 . 2.381(4) y
Cd1 O2 . 2.411(3) y
Cd1 O1W . 2.323(4) y
O1W HW11 . 0.84(4) ?
O1W HW12 . 0.84(4) ?
O2W HW22 . 0.85(2) ?
O2W HW21 . 0.85(2) ?
Cd1 O3 1_545 2.321(4) y
Cd1 O5 1_545 2.572(4) y

loop_
_geom_hbond_atom_site_label_D
_geom_hbond_atom_site_label_H
_geom_hbond_atom_site_label_A
_geom_hbond_site_symmetry_A
_geom_hbond_distance_DH
_geom_hbond_distance_HA
_geom_hbond_distance_DA
_geom_hbond_angle_DHA
O1W HW11 O2 3_665 0.84(4) 1.92(3) 2.731(5) 163(6)
O1W HW12 O5 3_665 0.84(4) 2.23(4) 2.892(6) 136(5)
O2W HW22 O1 1_545 0.85(2) 2.14(8) 2.913(5) 152(15)
